data_1566629
loop_
_publ_author_name
'Tan, Yee Seng'
'Yeo, Chien Ing'
'Kwong, Huey Chong'
'Tiekink, Edward R. T.'

_publ_section_title
;
 Unusual {&#x22EF;HNC <sub>2</sub> O&#x22EF;HC <sub> <i>n</i> </sub> O},
 <i>n</i> = 1 or 2, synthons predominate in the molecular packing of
 one-dimensional coordination polymers, {Cd[S <sub>2</sub> P(OR)
 <sub>2</sub> ] <sub>2</sub> ( <sup>3</sup> LH <sub>2</sub> )} <sub>
 <i>n</i> </sub> , for R = Me and Et, but are precluded when R = i-Pr;
 <sup>3</sup> LH <sub>2</sub> = <i>N</i> , <i>N</i>
 &#x2032;-bis(3-pyridylmethyl)oxalamide
;
_journal_issue 16
_journal_name_full CrystEngComm
_journal_page_first 2992
_journal_page_last 3004
_journal_paper_doi 10.1039/D2CE00208F
_journal_volume 24
_journal_year 2022
_chemical_formula_moiety 'C18 H26 Cd N4 O6 P2 S4'
_chemical_formula_sum 'C18 H26 Cd N4 O6 P2 S4'
_chemical_formula_weight 697.01
_space_group_crystal_system triclinic
_space_group_IT_number 2
_space_group_name_Hall '-P 1'
_space_group_name_H-M_alt 'P -1'
_atom_sites_solution_hydrogens mixed
_atom_sites_solution_primary direct
_atom_sites_solution_secondary difmap
_audit_creation_method SHELXL-2017/1
_audit_update_record
;
2022-01-29 deposited with the CCDC.	2022-03-17 downloaded from the CCDC.
;
_cell_angle_alpha 81.4480(10)
_cell_angle_beta 75.3990(10)
_cell_angle_gamma 70.165(2)
_cell_formula_units_Z 1
_cell_length_a 7.23870(10)
_cell_length_b 9.6411(2)
_cell_length_c 10.4545(2)
_cell_measurement_reflns_used 11511
_cell_measurement_temperature 100(2)
_cell_measurement_theta_max 75.6460
_cell_measurement_theta_min 4.3690
_cell_volume 662.56(2)
_computing_cell_refinement 'CrysAlisPro 1.171.39.31a (Rigaku OD, 2017)'
_computing_data_collection 'CrysAlisPro 1.171.39.31a (Rigaku OD, 2017)'
_computing_data_reduction 'CrysAlisPro 1.171.39.31a (Rigaku OD, 2017)'
_computing_molecular_graphics 'ORTEP-3 for Windows (Farrugia, 2012), DIAMOND (Brandenburg, 2006)'
_computing_publication_material 'publCIF (Westrip, 2010)'
_computing_structure_refinement 'SHELXL-2014/7 (Sheldrick, 2014)'
_computing_structure_solution 'SHELXS97 (Sheldrick, 2008)'
_diffrn_ambient_temperature 100(2)
_diffrn_measured_fraction_theta_full 1.000
_diffrn_measured_fraction_theta_max 1.000
_diffrn_measurement_device_type 'XtaLAB Synergy, Dualflex, AtlasS2'
_diffrn_measurement_method '\w scans'
_diffrn_radiation_type CuK\a
_diffrn_radiation_wavelength 1.54178
_diffrn_reflns_av_R_equivalents 0.0250
_diffrn_reflns_av_unetI/netI 0.0151
_diffrn_reflns_Laue_measured_fraction_full 1.000
_diffrn_reflns_Laue_measured_fraction_max 1.000
_diffrn_reflns_limit_h_max 8
_diffrn_reflns_limit_h_min -8
_diffrn_reflns_limit_k_max 11
_diffrn_reflns_limit_k_min -11
_diffrn_reflns_limit_l_max 12
_diffrn_reflns_limit_l_min -12
_diffrn_reflns_number 14558
_diffrn_reflns_point_group_measured_fraction_full 1.000
_diffrn_reflns_point_group_measured_fraction_max 1.000
_diffrn_reflns_theta_full 67.072
_diffrn_reflns_theta_max 67.072
_diffrn_reflns_theta_min 4.381
_diffrn_source 'micro-focus sealed X-ray tube'
_exptl_absorpt_coefficient_mu 11.062
_exptl_absorpt_correction_T_max 0.904
_exptl_absorpt_correction_T_min 0.360
_exptl_absorpt_correction_type gaussian
_exptl_absorpt_process_details 'CrysAlisPro 1.171.39.31a (Rigaku Oxford Diffraction, 2017)'
_exptl_crystal_colour colourless
_exptl_crystal_density_diffrn 1.747
_exptl_crystal_description plate
_exptl_crystal_F_000 352
_exptl_crystal_size_max 0.166
_exptl_crystal_size_mid 0.065
_exptl_crystal_size_min 0.051
_refine_diff_density_max 0.340
_refine_diff_density_min -0.346
_refine_diff_density_rms 0.052
_refine_ls_extinction_method none
_refine_ls_goodness_of_fit_ref 1.026
_refine_ls_hydrogen_treatment mixed
_refine_ls_matrix_type full
_refine_ls_number_parameters 165
_refine_ls_number_reflns 2373
_refine_ls_number_restraints 1
_refine_ls_restrained_S_all 1.026
_refine_ls_R_factor_all 0.0165
_refine_ls_R_factor_gt 0.0164
_refine_ls_shift/su_max 0.001
_refine_ls_shift/su_mean 0.000
_refine_ls_structure_factor_coef Fsqd
_refine_ls_weighting_details 'w=1/[\s^2^(Fo^2^)+(0.0244P)^2^+0.4008P] where P=(Fo^2^+2Fc^2^)/3'
_refine_ls_weighting_scheme calc
_refine_ls_wR_factor_gt 0.0431
_refine_ls_wR_factor_ref 0.0432
_reflns_Friedel_coverage 0.000
_reflns_number_gt 2360
_reflns_number_total 2373
_reflns_threshold_expression 'I > 2\s(I)'
_cod_data_source_file d2ce00208f2.cif
_cod_data_source_block 1
_cod_database_code 1566629
_shelx_shelxl_version_number 2017/1
_shelx_space_group_comment
;
The symmetry employed for this shelxl refinement is uniquely defined
by the following loop, which should always be used as a source of
symmetry information in preference to the above space-group names.
They are only intended as comments.
;
_shelx_estimated_absorpt_t_min 0.261
_shelx_estimated_absorpt_t_max 0.602

loop_
_space_group_symop_operation_xyz
'x, y, z'
'-x, -y, -z'

loop_
_atom_site_label
_atom_site_type_symbol
_atom_site_fract_x
_atom_site_fract_y
_atom_site_fract_z
_atom_site_U_iso_or_equiv
_atom_site_adp_type
_atom_site_occupancy
_atom_site_site_symmetry_order
_atom_site_calc_flag
_atom_site_refinement_flags_posn
_atom_site_refinement_flags_adp
_atom_site_refinement_flags_occupancy
_atom_site_disorder_assembly
_atom_site_disorder_group
Cd Cd 0.500000 0.500000 0.500000 0.01245(6) Uani 1 2 d S . P . .
S1 S 0.32849(6) 0.67108(5) 0.30529(4) 0.01499(10) Uani 1 1 d . . . . .
S2 S 0.82169(6) 0.51249(5) 0.30494(4) 0.01426(10) Uani 1 1 d . . . . .
P1 P 0.60850(6) 0.59548(5) 0.20156(4) 0.01150(10) Uani 1 1 d . . . . .
O1 O 0.67149(18) 0.72290(14) 0.10093(12) 0.0151(3) Uani 1 1 d . . . . .
O2 O 0.60931(18) 0.48032(14) 0.10725(12) 0.0147(3) Uani 1 1 d . . . . .
O3 O -0.05326(19) 0.91632(14) 0.88096(12) 0.0184(3) Uani 1 1 d . . . . .
N1 N 0.5202(2) 0.70808(16) 0.58633(14) 0.0134(3) Uani 1 1 d . . . . .
N2 N 0.1193(2) 1.08072(16) 0.85185(15) 0.0141(3) Uani 1 1 d D . . . .
H1N H 0.160(3) 1.134(2) 0.892(2) 0.021 Uiso 1 1 d D U . . .
C1 C 0.5522(3) 0.7954(2) 0.00256(19) 0.0214(4) Uani 1 1 d . . . . .
H1A H 0.614817 0.863363 -0.056963 0.032 Uiso 1 1 calc R U . . .
H1B H 0.415988 0.850813 0.047219 0.032 Uiso 1 1 calc R U . . .
H1C H 0.545463 0.720779 -0.048837 0.032 Uiso 1 1 calc R U . . .
C2 C 0.7944(3) 0.4158(2) 0.01237(19) 0.0198(4) Uani 1 1 d . . . . .
H2A H 0.771766 0.350890 -0.041726 0.030 Uiso 1 1 calc R U . . .
H2B H 0.899990 0.358317 0.059927 0.030 Uiso 1 1 calc R U . . .
H2C H 0.836324 0.494761 -0.045028 0.030 Uiso 1 1 calc R U . . .
C3 C 0.3594(3) 0.82668(19) 0.61886(17) 0.0136(4) Uani 1 1 d . . . . .
H3 H 0.233111 0.825959 0.608339 0.016 Uiso 1 1 calc R U . . .
C4 C 0.3671(3) 0.95066(19) 0.66716(16) 0.0132(3) Uani 1 1 d . . . . .
C5 C 0.5538(3) 0.9504(2) 0.68134(17) 0.0162(4) Uani 1 1 d . . . . .
H5 H 0.566438 1.033959 0.712005 0.019 Uiso 1 1 calc R U . . .
C6 C 0.7202(3) 0.8274(2) 0.65039(18) 0.0184(4) Uani 1 1 d . . . . .
H6 H 0.847911 0.824403 0.661243 0.022 Uiso 1 1 calc R U . . .
C7 C 0.6976(3) 0.7082(2) 0.60319(17) 0.0161(4) Uani 1 1 d . . . . .
H7 H 0.812055 0.623727 0.582051 0.019 Uiso 1 1 calc R U . . .
C8 C 0.1788(3) 1.0787(2) 0.70791(17) 0.0155(4) Uani 1 1 d . . . . .
H8A H 0.203526 1.172717 0.669476 0.019 Uiso 1 1 calc R U . . .
H8B H 0.068431 1.069904 0.673043 0.019 Uiso 1 1 calc R U . . .
C9 C 0.0153(3) 0.99545(19) 0.92501(17) 0.0139(4) Uani 1 1 d . . . . .

loop_
_atom_site_aniso_label
_atom_site_aniso_U_11
_atom_site_aniso_U_22
_atom_site_aniso_U_33
_atom_site_aniso_U_23
_atom_site_aniso_U_13
_atom_site_aniso_U_12
Cd 0.01677(10) 0.01071(10) 0.00990(9) -0.00159(6) -0.00192(7) -0.00471(7)
S1 0.0132(2) 0.0153(2) 0.0145(2) -0.00067(16) -0.00328(16) -0.00189(17)
S2 0.0128(2) 0.0163(2) 0.0133(2) -0.00099(16) -0.00417(16) -0.00307(17)
P1 0.0127(2) 0.0115(2) 0.0108(2) -0.00056(16) -0.00266(17) -0.00431(17)
O1 0.0181(6) 0.0156(6) 0.0142(6) 0.0025(5) -0.0061(5) -0.0080(5)
O2 0.0149(6) 0.0155(6) 0.0144(6) -0.0043(5) -0.0019(5) -0.0052(5)
O3 0.0230(7) 0.0180(7) 0.0171(6) -0.0034(5) -0.0030(5) -0.0103(6)
N1 0.0154(7) 0.0128(7) 0.0122(7) -0.0024(6) -0.0028(6) -0.0041(6)
N2 0.0169(8) 0.0120(8) 0.0135(7) -0.0043(6) -0.0002(6) -0.0053(6)
C1 0.0264(10) 0.0207(10) 0.0201(9) 0.0083(8) -0.0119(8) -0.0106(8)
C2 0.0168(9) 0.0216(10) 0.0200(9) -0.0103(8) 0.0000(8) -0.0039(8)
C3 0.0148(9) 0.0146(9) 0.0120(8) -0.0001(7) -0.0024(7) -0.0060(7)
C4 0.0177(9) 0.0129(9) 0.0080(8) 0.0014(7) -0.0012(7) -0.0055(7)
C5 0.0226(9) 0.0165(9) 0.0123(8) -0.0027(7) -0.0023(7) -0.0100(8)
C6 0.0166(9) 0.0236(10) 0.0174(9) -0.0024(8) -0.0045(7) -0.0083(8)
C7 0.0157(9) 0.0169(9) 0.0152(9) -0.0026(7) -0.0033(7) -0.0039(7)
C8 0.0197(9) 0.0122(9) 0.0129(8) -0.0015(7) -0.0011(7) -0.0043(7)
C9 0.0121(8) 0.0112(9) 0.0157(9) -0.0031(7) -0.0011(7) -0.0008(7)

loop_
_atom_type_symbol
_atom_type_description
_atom_type_scat_dispersion_real
_atom_type_scat_dispersion_imag
_atom_type_scat_source
C C 0.0181 0.0091 'International Tables Vol C Tables 4.2.6.8 and 6.1.1.4'
H H 0.0000 0.0000 'International Tables Vol C Tables 4.2.6.8 and 6.1.1.4'
N N 0.0311 0.0180 'International Tables Vol C Tables 4.2.6.8 and 6.1.1.4'
O O 0.0492 0.0322 'International Tables Vol C Tables 4.2.6.8 and 6.1.1.4'
P P 0.2955 0.4335 'International Tables Vol C Tables 4.2.6.8 and 6.1.1.4'
S S 0.3331 0.5567 'International Tables Vol C Tables 4.2.6.8 and 6.1.1.4'
Cd Cd 0.1185 4.6533 'International Tables Vol C Tables 4.2.6.8 and 6.1.1.4'

loop_
_geom_angle_atom_site_label_1
_geom_angle_atom_site_label_2
_geom_angle_atom_site_label_3
_geom_angle
_geom_angle_site_symmetry_1
_geom_angle_site_symmetry_3
_geom_angle_publ_flag
N1 Cd N1 180.0 . 2_666 ?
N1 Cd S1 91.93(4) . . ?
N1 Cd S1 88.07(4) 2_666 . ?
N1 Cd S1 88.07(4) . 2_666 ?
N1 Cd S1 91.93(4) 2_666 2_666 ?
S1 Cd S1 180.0 . 2_666 ?
N1 Cd S2 88.27(4) . . ?
N1 Cd S2 91.73(4) 2_666 . ?
S1 Cd S2 77.205(12) . . ?
S1 Cd S2 102.795(12) 2_666 . ?
N1 Cd S2 91.73(4) . 2_666 ?
N1 Cd S2 88.27(4) 2_666 2_666 ?
S1 Cd S2 102.796(12) . 2_666 ?
S1 Cd S2 77.204(12) 2_666 2_666 ?
S2 Cd S2 180.0 . 2_666 ?
P1 S1 Cd 81.244(18) . . ?
P1 S2 Cd 81.133(18) . . ?
O2 P1 O1 103.94(7) . . ?
O2 P1 S2 112.28(5) . . ?
O1 P1 S2 105.65(5) . . ?
O2 P1 S1 106.70(5) . . ?
O1 P1 S1 111.26(5) . . ?
S2 P1 S1 116.38(3) . . ?
C1 O1 P1 118.33(11) . . ?
C2 O2 P1 118.18(11) . . ?
C3 N1 C7 118.19(15) . . ?
C3 N1 Cd 122.21(11) . . ?
C7 N1 Cd 119.60(12) . . ?
C9 N2 C8 121.87(15) . . ?
C9 N2 H1N 118.8(15) . . ?
C8 N2 H1N 119.2(15) . . ?
O1 C1 H1A 109.5 . . ?
O1 C1 H1B 109.5 . . ?
H1A C1 H1B 109.5 . . ?
O1 C1 H1C 109.5 . . ?
H1A C1 H1C 109.5 . . ?
H1B C1 H1C 109.5 . . ?
O2 C2 H2A 109.5 . . ?
O2 C2 H2B 109.5 . . ?
H2A C2 H2B 109.5 . . ?
O2 C2 H2C 109.5 . . ?
H2A C2 H2C 109.5 . . ?
H2B C2 H2C 109.5 . . ?
N1 C3 C4 123.53(16) . . ?
N1 C3 H3 118.2 . . ?
C4 C3 H3 118.2 . . ?
C3 C4 C5 117.54(17) . . ?
C3 C4 C8 121.18(16) . . ?
C5 C4 C8 121.24(16) . . ?
C6 C5 C4 119.42(17) . . ?
C6 C5 H5 120.3 . . ?
C4 C5 H5 120.3 . . ?
C5 C6 C7 118.89(17) . . ?
C5 C6 H6 120.6 . . ?
C7 C6 H6 120.6 . . ?
N1 C7 C6 122.41(17) . . ?
N1 C7 H7 118.8 . . ?
C6 C7 H7 118.8 . . ?
N2 C8 C4 110.62(14) . . ?
N2 C8 H8A 109.5 . . ?
C4 C8 H8A 109.5 . . ?
N2 C8 H8B 109.5 . . ?
C4 C8 H8B 109.5 . . ?
H8A C8 H8B 108.1 . . ?
O3 C9 N2 125.13(16) . . ?
O3 C9 C9 121.50(19) . 2_577 ?
N2 C9 C9 113.36(18) . 2_577 ?

loop_
_geom_bond_atom_site_label_1
_geom_bond_atom_site_label_2
_geom_bond_distance
_geom_bond_site_symmetry_2
_geom_bond_publ_flag
Cd N1 2.3799(14) . ?
Cd N1 2.3800(14) 2_666 ?
Cd S1 2.7003(4) . ?
Cd S1 2.7003(4) 2_666 ?
Cd S2 2.7053(4) . ?
Cd S2 2.7053(4) 2_666 ?
S1 P1 1.9850(6) . ?
S2 P1 1.9838(6) . ?
P1 O2 1.5884(12) . ?
P1 O1 1.6056(12) . ?
O1 C1 1.455(2) . ?
O2 C2 1.454(2) . ?
O3 C9 1.232(2) . ?
N1 C3 1.338(2) . ?
N1 C7 1.340(2) . ?
N2 C9 1.330(2) . ?
N2 C8 1.458(2) . ?
N2 H1N 0.867(10) . ?
C1 H1A 0.9800 . ?
C1 H1B 0.9800 . ?
C1 H1C 0.9800 . ?
C2 H2A 0.9800 . ?
C2 H2B 0.9800 . ?
C2 H2C 0.9800 . ?
C3 C4 1.388(2) . ?
C3 H3 0.9500 . ?
C4 C5 1.395(3) . ?
C4 C8 1.512(3) . ?
C5 C6 1.382(3) . ?
C5 H5 0.9500 . ?
C6 C7 1.388(3) . ?
C6 H6 0.9500 . ?
C7 H7 0.9500 . ?
C8 H8A 0.9900 . ?
C8 H8B 0.9900 . ?
C9 C9 1.539(3) 2_577 ?

loop_
_geom_torsion_atom_site_label_1
_geom_torsion_atom_site_label_2
_geom_torsion_atom_site_label_3
_geom_torsion_atom_site_label_4
_geom_torsion
_geom_torsion_site_symmetry_1
_geom_torsion_site_symmetry_2
_geom_torsion_site_symmetry_3
_geom_torsion_site_symmetry_4
_geom_torsion_publ_flag
O2 P1 O1 C1 55.97(14) . . . . ?
S2 P1 O1 C1 174.34(12) . . . . ?
S1 P1 O1 C1 -58.50(14) . . . . ?
O1 P1 O2 C2 57.77(13) . . . . ?
S2 P1 O2 C2 -55.94(13) . . . . ?
S1 P1 O2 C2 175.45(11) . . . . ?
C7 N1 C3 C4 1.0(3) . . . . ?
Cd N1 C3 C4 -178.81(12) . . . . ?
N1 C3 C4 C5 0.4(3) . . . . ?
N1 C3 C4 C8 -177.31(15) . . . . ?
C3 C4 C5 C6 -1.5(2) . . . . ?
C8 C4 C5 C6 176.12(16) . . . . ?
C4 C5 C6 C7 1.3(3) . . . . ?
C3 N1 C7 C6 -1.3(3) . . . . ?
Cd N1 C7 C6 178.59(13) . . . . ?
C5 C6 C7 N1 0.1(3) . . . . ?
C9 N2 C8 C4 -81.8(2) . . . . ?
C3 C4 C8 N2 106.14(18) . . . . ?
C5 C4 C8 N2 -71.4(2) . . . . ?
C8 N2 C9 O3 -5.6(3) . . . . ?
C8 N2 C9 C9 174.87(17) . . . 2_577 ?
